data_7215509
loop_
_publ_author_name
'Cao, Xinyu'
'Mu, Bao'
'Huang, Rudan'

_publ_section_title
;
 Synthesis of a series of coordination polymers based on mixed ligands to
 tune the structural dimension
;
_journal_issue 23
_journal_name_full CrystEngComm
_journal_page_first 5093
_journal_paper_doi 10.1039/c3ce42272k
_journal_volume 16
_journal_year 2014
_chemical_formula_sum 'C50 H36 Cd2 N4 O10'
_chemical_formula_weight 1077.63
_chemical_name_systematic
; 
 ? 
;
_space_group_IT_number 15
_symmetry_cell_setting monoclinic
_symmetry_space_group_name_Hall '-C 2yc'
_symmetry_space_group_name_H-M 'C 1 2/c 1'
_atom_sites_solution_hydrogens geom
_atom_sites_solution_primary direct
_atom_sites_solution_secondary difmap
_audit_creation_method SHELXL-97
_cell_angle_alpha 90.00
_cell_angle_beta 103.418(2)
_cell_angle_gamma 90.00
_cell_formula_units_Z 4
_cell_length_a 12.6755(5)
_cell_length_b 16.9830(6)
_cell_length_c 20.7087(11)
_cell_measurement_reflns_used 2827
_cell_measurement_temperature 293(2)
_cell_measurement_theta_max 28.3864
_cell_measurement_theta_min 2.5845
_cell_volume 4336.2(3)
_computing_cell_refinement 'Bruker FRAMBO'
_computing_data_collection 'Bruker FRAMBO'
_computing_data_reduction 'Bruker SAINT'
_computing_molecular_graphics 'Bruker SHELXTL'
_computing_publication_material 'Bruker SHELXTL'
_computing_structure_refinement 'SHELXL-97 (Sheldrick, 1997)'
_computing_structure_solution 'SHELXS-97 (Sheldrick, 1990)'
_diffrn_ambient_temperature 293(2)
_diffrn_measured_fraction_theta_full 0.999
_diffrn_measured_fraction_theta_max 0.999
_diffrn_measurement_device_type 'CCD area detector'
_diffrn_measurement_method 'phi and omega scans'
_diffrn_radiation_monochromator graphite
_diffrn_radiation_source 'fine-focus sealed tube'
_diffrn_radiation_type MoK\a
_diffrn_radiation_wavelength 0.71073
_diffrn_reflns_av_R_equivalents 0.0573
_diffrn_reflns_av_sigmaI/netI 0.0562
_diffrn_reflns_limit_h_max 14
_diffrn_reflns_limit_h_min -15
_diffrn_reflns_limit_k_max 20
_diffrn_reflns_limit_k_min -20
_diffrn_reflns_limit_l_max 23
_diffrn_reflns_limit_l_min -24
_diffrn_reflns_number 14945
_diffrn_reflns_theta_full 25.02
_diffrn_reflns_theta_max 25.02
_diffrn_reflns_theta_min 2.59
_exptl_absorpt_coefficient_mu 1.048
_exptl_absorpt_correction_T_max 0.9024
_exptl_absorpt_correction_T_min 0.8586
_exptl_absorpt_correction_type multi-scan
_exptl_absorpt_process_details sadabs
_exptl_crystal_density_diffrn 1.651
_exptl_crystal_density_method 'not measured'
_exptl_crystal_F_000 2160
_exptl_crystal_size_max 0.15
_exptl_crystal_size_mid 0.13
_exptl_crystal_size_min 0.10
_refine_diff_density_max 0.376
_refine_diff_density_min -0.384
_refine_diff_density_rms 0.075
_refine_ls_extinction_method none
_refine_ls_goodness_of_fit_ref 1.040
_refine_ls_hydrogen_treatment constr
_refine_ls_matrix_type full
_refine_ls_number_parameters 298
_refine_ls_number_reflns 3832
_refine_ls_number_restraints 0
_refine_ls_restrained_S_all 1.040
_refine_ls_R_factor_all 0.0597
_refine_ls_R_factor_gt 0.0358
_refine_ls_shift/su_max 0.001
_refine_ls_shift/su_mean 0.000
_refine_ls_structure_factor_coef Fsqd
_refine_ls_weighting_details 'calc w=1/[\s^2^(Fo^2^)+(0.0166P)^2^+0.0000P] where P=(Fo^2^+2Fc^2^)/3'
_refine_ls_weighting_scheme calc
_refine_ls_wR_factor_gt 0.0572
_refine_ls_wR_factor_ref 0.0667
_reflns_number_gt 2802
_reflns_number_total 3832
_reflns_threshold_expression >2sigma(I)
_cod_data_source_file c3ce42272k2.cif
_cod_data_source_block 130104b
_cod_depositor_comments
;
The following automatic conversions were performed:

'_symmetry_cell_setting' value 'Monoclinic' changed to 'monoclinic'
according to
/usr/data/users/saulius/crontab/automatic-downloads/rss-feeds/RSC/lib/dictionaries/cif_core.dic
dictionary named 'cif_core.dic' version 2.4.2 from 2011-04-26.

Automatic conversion script
Id: cif_fix_values 2281 2013-09-26 08:29:07Z andrius 

 Adding full bibliography for 7215502--7215509.cif.
;
_cod_original_sg_symbol_H-M C2/c
_cod_database_code 7215509

loop_
_symmetry_equiv_pos_as_xyz
'x, y, z'
'-x, y, -z+1/2'
'x+1/2, y+1/2, z'
'-x+1/2, y+1/2, -z+1/2'
'-x, -y, -z'
'x, -y, z-1/2'
'-x+1/2, -y+1/2, -z'
'x+1/2, -y+1/2, z-1/2'

loop_
_atom_site_label
_atom_site_type_symbol
_atom_site_fract_x
_atom_site_fract_y
_atom_site_fract_z
_atom_site_U_iso_or_equiv
_atom_site_adp_type
_atom_site_occupancy
_atom_site_symmetry_multiplicity
_atom_site_calc_flag
_atom_site_refinement_flags
Cd1 Cd 0.84543(2) 0.093265(15) 0.705209(14) 0.03549(10) Uani 1 1 d .
N1 N 0.7909(3) 0.20629(17) 0.75469(17) 0.0470(9) Uani 1 1 d .
N2 N 0.9184(2) 0.20649(17) 0.66770(16) 0.0405(8) Uani 1 1 d .
O1 O 0.9255(2) -0.00192(14) 0.65946(14) 0.0519(8) Uani 1 1 d .
O2 O 1.0934(2) 0.04354(15) 0.69253(14) 0.0571(8) Uani 1 1 d .
O3 O 0.7002(2) 0.09781(17) 0.61049(15) 0.0587(8) Uani 1 1 d .
O4 O 0.6680(2) 0.04406(15) 0.70090(15) 0.0530(8) Uani 1 1 d .
O5 O 0.11040(19) 0.03006(16) 0.55412(13) 0.0481(7) Uani 1 1 d .
C1 C 1.0250(3) -0.0032(2) 0.66114(19) 0.0386(10) Uani 1 1 d .
C2 C 0.0626(3) -0.0665(2) 0.6216(2) 0.0374(10) Uani 1 1 d .
C3 C 0.1116(3) -0.0485(2) 0.5699(2) 0.0436(11) Uani 1 1 d .
C4 C 0.1538(3) -0.1071(3) 0.5364(2) 0.0658(14) Uani 1 1 d .
H4 H 0.1873 -0.0948 0.5022 0.079 Uiso 1 1 calc R
C5 C 0.1444(4) -0.1846(3) 0.5556(3) 0.0805(19) Uani 1 1 d .
H5 H 0.1726 -0.2244 0.5337 0.097 Uiso 1 1 calc R
C6 C 0.0957(4) -0.2044(3) 0.6050(3) 0.0759(17) Uani 1 1 d .
H6 H 0.0899 -0.2568 0.6166 0.091 Uiso 1 1 calc R
C7 C 0.0546(3) -0.1449(2) 0.6379(2) 0.0534(12) Uani 1 1 d .
H7 H 0.0208 -0.1580 0.6718 0.064 Uiso 1 1 calc R
C8 C 0.6371(3) 0.0690(2) 0.6421(2) 0.0411(10) Uani 1 1 d .
C9 C 0.5183(3) 0.0676(2) 0.6094(2) 0.0368(10) Uani 1 1 d .
C10 C 0.4419(3) 0.0470(2) 0.64471(19) 0.0381(10) Uani 1 1 d .
H10 H 0.4646 0.0354 0.6897 0.046 Uiso 1 1 calc R
C11 C 0.3323(3) 0.0435(2) 0.61435(19) 0.0388(10) Uani 1 1 d .
H11 H 0.2823 0.0306 0.6391 0.047 Uiso 1 1 calc R
C12 C 0.2977(3) 0.0591(2) 0.54779(19) 0.0412(10) Uani 1 1 d .
C13 C 0.3737(3) 0.0787(3) 0.5125(2) 0.0671(14) Uani 1 1 d .
H13 H 0.3514 0.0893 0.4673 0.080 Uiso 1 1 calc R
C14 C 0.4826(3) 0.0829(3) 0.5435(2) 0.0592(13) Uani 1 1 d .
H14 H 0.5325 0.0964 0.5188 0.071 Uiso 1 1 calc R
C15 C 0.1781(3) 0.0577(3) 0.5126(2) 0.0555(12) Uani 1 1 d .
H15A H 0.1556 0.1104 0.4974 0.067 Uiso 1 1 calc R
H15B H 0.1685 0.0239 0.4739 0.067 Uiso 1 1 calc R
C16 C 0.7297(4) 0.2027(3) 0.7987(3) 0.0708(15) Uani 1 1 d .
H16 H 0.7082 0.1533 0.8103 0.085 Uiso 1 1 calc R
C17 C 0.6967(4) 0.2672(3) 0.8280(3) 0.0800(16) Uani 1 1 d .
H17 H 0.6553 0.2621 0.8594 0.096 Uiso 1 1 calc R
C18 C 0.7263(4) 0.3394(3) 0.8096(3) 0.0709(15) Uani 1 1 d .
H18 H 0.7037 0.3847 0.8279 0.085 Uiso 1 1 calc R
C19 C 0.7891(3) 0.3453(2) 0.7645(2) 0.0569(12) Uani 1 1 d .
H19 H 0.8104 0.3944 0.7522 0.068 Uiso 1 1 calc R
C20 C 0.8212(3) 0.2768(2) 0.7370(2) 0.0395(10) Uani 1 1 d .
C21 C 0.8876(3) 0.2768(2) 0.68698(19) 0.0389(10) Uani 1 1 d .
C22 C 0.9159(4) 0.3458(2) 0.6602(2) 0.0604(13) Uani 1 1 d .
H22 H 0.8939 0.3941 0.6737 0.072 Uiso 1 1 calc R
C23 C 0.9764(4) 0.3426(3) 0.6137(2) 0.0700(15) Uani 1 1 d .
H23 H 0.9972 0.3890 0.5962 0.084 Uiso 1 1 calc R
C24 C 1.0064(4) 0.2718(3) 0.5926(2) 0.0626(13) Uani 1 1 d .
H24 H 1.0457 0.2687 0.5600 0.075 Uiso 1 1 calc R
C25 C 0.9764(3) 0.2047(2) 0.6215(2) 0.0499(11) Uani 1 1 d .
H25 H 0.9975 0.1560 0.6081 0.060 Uiso 1 1 calc R

loop_
_atom_site_aniso_label
_atom_site_aniso_U_11
_atom_site_aniso_U_22
_atom_site_aniso_U_33
_atom_site_aniso_U_23
_atom_site_aniso_U_13
_atom_site_aniso_U_12
Cd1 0.02901(16) 0.03226(16) 0.0446(2) 0.00474(15) 0.00725(12) 0.00086(13)
N1 0.045(2) 0.0371(19) 0.063(3) 0.0125(18) 0.0221(19) 0.0077(16)
N2 0.0395(19) 0.0374(19) 0.042(2) 0.0051(17) 0.0041(16) -0.0052(15)
O1 0.0413(16) 0.0477(16) 0.068(2) -0.0139(15) 0.0158(15) 0.0042(14)
O2 0.0634(19) 0.0601(18) 0.050(2) -0.0261(16) 0.0177(15) -0.0291(16)
O3 0.0326(16) 0.077(2) 0.065(2) 0.0093(18) 0.0093(15) -0.0023(15)
O4 0.0360(16) 0.0561(18) 0.059(2) 0.0127(16) -0.0044(14) -0.0035(13)
O5 0.0325(15) 0.0680(19) 0.0450(19) 0.0037(16) 0.0116(13) -0.0003(14)
C1 0.041(2) 0.037(2) 0.038(3) 0.003(2) 0.009(2) -0.0052(19)
C2 0.026(2) 0.038(2) 0.042(3) -0.009(2) -0.0031(19) -0.0020(17)
C3 0.024(2) 0.056(3) 0.046(3) -0.011(2) -0.0021(19) 0.0022(19)
C4 0.040(3) 0.086(4) 0.071(4) -0.034(3) 0.011(2) 0.003(3)
C5 0.048(3) 0.078(4) 0.104(5) -0.048(4) -0.004(3) 0.014(3)
C6 0.064(4) 0.040(3) 0.110(5) -0.018(3) -0.008(3) 0.006(2)
C7 0.041(3) 0.044(3) 0.069(3) -0.002(2) 0.000(2) 0.000(2)
C8 0.034(2) 0.034(2) 0.052(3) -0.003(2) 0.003(2) 0.0017(18)
C9 0.029(2) 0.044(2) 0.036(3) 0.001(2) 0.0062(19) 0.0073(17)
C10 0.040(2) 0.038(2) 0.032(2) 0.0026(19) -0.0006(19) -0.0007(18)
C11 0.035(2) 0.044(2) 0.036(3) 0.001(2) 0.0067(19) -0.0033(18)
C12 0.032(2) 0.058(3) 0.032(3) 0.002(2) 0.0044(19) -0.0002(19)
C13 0.043(3) 0.122(4) 0.035(3) 0.024(3) 0.005(2) -0.002(3)
C14 0.037(2) 0.099(4) 0.043(3) 0.011(3) 0.011(2) -0.007(2)
C15 0.036(2) 0.087(3) 0.041(3) 0.011(3) 0.004(2) -0.005(2)
C16 0.079(4) 0.048(3) 0.103(4) 0.017(3) 0.056(3) 0.014(3)
C17 0.080(4) 0.074(4) 0.103(5) 0.011(3) 0.055(3) 0.027(3)
C18 0.066(3) 0.063(3) 0.086(4) -0.002(3) 0.022(3) 0.027(3)
C19 0.059(3) 0.038(2) 0.071(4) 0.006(2) 0.009(3) 0.004(2)
C20 0.035(2) 0.034(2) 0.046(3) 0.004(2) 0.002(2) 0.0049(18)
C21 0.037(2) 0.034(2) 0.038(3) 0.012(2) -0.0059(19) -0.0026(19)
C22 0.079(3) 0.042(3) 0.060(3) 0.013(2) 0.017(3) -0.010(2)
C23 0.100(4) 0.050(3) 0.060(4) 0.013(3) 0.020(3) -0.027(3)
C24 0.079(3) 0.066(3) 0.046(3) 0.005(3) 0.022(3) -0.025(3)
C25 0.050(3) 0.054(3) 0.046(3) 0.001(2) 0.013(2) -0.008(2)

loop_
_atom_type_symbol
_atom_type_description
_atom_type_scat_dispersion_real
_atom_type_scat_dispersion_imag
_atom_type_scat_source
C C 0.0033 0.0016 'International Tables Vol C Tables 4.2.6.8 and 6.1.1.4'
H H 0.0000 0.0000 'International Tables Vol C Tables 4.2.6.8 and 6.1.1.4'
O O 0.0106 0.0060 'International Tables Vol C Tables 4.2.6.8 and 6.1.1.4'
N N 0.0061 0.0033 'International Tables Vol C Tables 4.2.6.8 and 6.1.1.4'
Cd Cd -0.8075 1.2024 'International Tables Vol C Tables 4.2.6.8 and 6.1.1.4'

loop_
_geom_angle_atom_site_label_1
_geom_angle_atom_site_label_2
_geom_angle_atom_site_label_3
_geom_angle
_geom_angle_site_symmetry_1
_geom_angle_site_symmetry_3
O1 Cd1 O2 92.09(10) . 2_756
O1 Cd1 N2 101.55(11) . .
O2 Cd1 N2 123.02(10) 2_756 .
O1 Cd1 N1 169.51(11) . .
O2 Cd1 N1 88.18(11) 2_756 .
N2 Cd1 N1 69.74(12) . .
O1 Cd1 O3 90.84(10) . .
O2 Cd1 O3 145.98(10) 2_756 .
N2 Cd1 O3 89.40(10) . .
N1 Cd1 O3 94.80(10) . .
O1 Cd1 O4 104.37(9) . .
O2 Cd1 O4 91.14(10) 2_756 .
N2 Cd1 O4 135.86(10) . .
N1 Cd1 O4 86.10(10) . .
O3 Cd1 O4 55.41(10) . .
C16 N1 C20 118.8(4) . .
C16 N1 Cd1 122.6(3) . .
C20 N1 Cd1 118.6(3) . .
C25 N2 C21 118.6(3) . .
C25 N2 Cd1 122.9(3) . .
C21 N2 Cd1 117.8(3) . .
C1 O1 Cd1 123.7(2) . .
C1 O2 Cd1 141.3(3) . 2_756
C8 O3 Cd1 91.3(2) . .
C8 O4 Cd1 89.8(2) . .
C3 O5 C15 119.2(3) . .
O2 C1 O1 125.3(4) . .
O2 C1 C2 118.3(3) . 1_655
O1 C1 C2 116.4(3) . 1_655
C7 C2 C3 118.1(4) . .
C7 C2 C1 120.5(4) . 1_455
C3 C2 C1 121.3(3) . 1_455
O5 C3 C2 114.5(4) . .
O5 C3 C4 124.1(4) . .
C2 C3 C4 121.3(4) . .
C5 C4 C3 117.9(5) . .
C5 C4 H4 121.1 . .
C3 C4 H4 121.1 . .
C6 C5 C4 122.4(5) . .
C6 C5 H5 118.8 . .
C4 C5 H5 118.8 . .
C5 C6 C7 118.7(5) . .
C5 C6 H6 120.7 . .
C7 C6 H6 120.7 . .
C2 C7 C6 121.7(5) . .
C2 C7 H7 119.2 . .
C6 C7 H7 119.2 . .
O3 C8 O4 123.1(4) . .
O3 C8 C9 117.9(4) . .
O4 C8 C9 118.9(4) . .
C14 C9 C10 117.8(3) . .
C14 C9 C8 121.0(4) . .
C10 C9 C8 121.0(4) . .
C11 C10 C9 121.3(4) . .
C11 C10 H10 119.3 . .
C9 C10 H10 119.3 . .
C12 C11 C10 120.0(4) . .
C12 C11 H11 120.0 . .
C10 C11 H11 120.0 . .
C11 C12 C13 118.7(3) . .
C11 C12 C15 122.0(4) . .
C13 C12 C15 119.4(4) . .
C12 C13 C14 120.7(4) . .
C12 C13 H13 119.6 . .
C14 C13 H13 119.6 . .
C9 C14 C13 121.4(4) . .
C9 C14 H14 119.3 . .
C13 C14 H14 119.3 . .
O5 C15 C12 112.8(3) . .
O5 C15 H15A 109.0 . .
C12 C15 H15A 109.0 . .
O5 C15 H15B 109.0 . .
C12 C15 H15B 109.0 . .
H15A C15 H15B 107.8 . .
N1 C16 C17 123.7(4) . .
N1 C16 H16 118.1 . .
C17 C16 H16 118.1 . .
C18 C17 C16 117.8(5) . .
C18 C17 H17 121.1 . .
C16 C17 H17 121.1 . .
C17 C18 C19 119.9(5) . .
C17 C18 H18 120.0 . .
C19 C18 H18 120.0 . .
C18 C19 C20 119.3(4) . .
C18 C19 H19 120.4 . .
C20 C19 H19 120.4 . .
N1 C20 C19 120.4(4) . .
N1 C20 C21 116.1(4) . .
C19 C20 C21 123.5(4) . .
N2 C21 C22 121.0(4) . .
N2 C21 C20 117.3(3) . .
C22 C21 C20 121.7(4) . .
C23 C22 C21 119.4(4) . .
C23 C22 H22 120.3 . .
C21 C22 H22 120.3 . .
C22 C23 C24 120.3(4) . .
C22 C23 H23 119.8 . .
C24 C23 H23 119.8 . .
C23 C24 C25 117.7(5) . .
C23 C24 H24 121.2 . .
C25 C24 H24 121.2 . .
N2 C25 C24 122.9(4) . .
N2 C25 H25 118.5 . .
C24 C25 H25 118.5 . .

loop_
_geom_bond_atom_site_label_1
_geom_bond_atom_site_label_2
_geom_bond_distance
_geom_bond_site_symmetry_2
Cd1 O1 2.233(3) .
Cd1 O2 2.244(3) 2_756
Cd1 N2 2.343(3) .
Cd1 N1 2.354(3) .
Cd1 O3 2.360(3) .
Cd1 O4 2.382(2) .
N1 C16 1.328(5) .
N1 C20 1.334(4) .
N2 C25 1.336(5) .
N2 C21 1.345(4) .
O1 C1 1.255(4) .
O2 C1 1.242(4) .
O2 Cd1 2.244(3) 2_756
O3 C8 1.245(5) .
O4 C8 1.262(4) .
O5 C3 1.372(4) .
O5 C15 1.428(4) .
C1 C2 1.494(5) 1_655
C2 C7 1.384(5) .
C2 C3 1.390(5) .
C2 C1 1.494(5) 1_455
C3 C4 1.391(5) .
C4 C5 1.388(6) .
C4 H4 0.9300 .
C5 C6 1.354(7) .
C5 H5 0.9300 .
C6 C7 1.386(6) .
C6 H6 0.9300 .
C7 H7 0.9300 .
C8 C9 1.502(5) .
C9 C14 1.359(5) .
C9 C10 1.387(5) .
C10 C11 1.387(4) .
C10 H10 0.9300 .
C11 C12 1.372(5) .
C11 H11 0.9300 .
C12 C13 1.378(5) .
C12 C15 1.521(5) .
C13 C14 1.383(5) .
C13 H13 0.9300 .
C14 H14 0.9300 .
C15 H15A 0.9700 .
C15 H15B 0.9700 .
C16 C17 1.365(6) .
C16 H16 0.9300 .
C17 C18 1.362(6) .
C17 H17 0.9300 .
C18 C19 1.366(6) .
C18 H18 0.9300 .
C19 C20 1.397(5) .
C19 H19 0.9300 .
C20 C21 1.479(5) .
C21 C22 1.379(5) .
C22 C23 1.364(6) .
C22 H22 0.9300 .
C23 C24 1.364(6) .
C23 H23 0.9300 .
C24 C25 1.380(5) .
C24 H24 0.9300 .
C25 H25 0.9300 .

loop_
_geom_torsion_atom_site_label_1
_geom_torsion_atom_site_label_2
_geom_torsion_atom_site_label_3
_geom_torsion_atom_site_label_4
_geom_torsion
_geom_torsion_site_symmetry_1
_geom_torsion_site_symmetry_4
O1 Cd1 N1 C16 -143.6(5) . .
O2 Cd1 N1 C16 -51.9(4) 2_756 .
N2 Cd1 N1 C16 -178.3(4) . .
O3 Cd1 N1 C16 94.1(4) . .
O4 Cd1 N1 C16 39.3(3) . .
O1 Cd1 N1 C20 37.5(7) . .
O2 Cd1 N1 C20 129.1(3) 2_756 .
N2 Cd1 N1 C20 2.8(3) . .
O3 Cd1 N1 C20 -84.8(3) . .
O4 Cd1 N1 C20 -139.6(3) . .
O1 Cd1 N2 C25 10.1(3) . .
O2 Cd1 N2 C25 110.3(3) 2_756 .
N1 Cd1 N2 C25 -176.0(3) . .
O3 Cd1 N2 C25 -80.6(3) . .
O4 Cd1 N2 C25 -115.0(3) . .
O1 Cd1 N2 C21 -179.4(2) . .
O2 Cd1 N2 C21 -79.2(3) 2_756 .
N1 Cd1 N2 C21 -5.5(2) . .
O3 Cd1 N2 C21 89.9(3) . .
O4 Cd1 N2 C21 55.6(3) . .
O2 Cd1 O1 C1 -77.6(3) 2_756 .
N2 Cd1 O1 C1 46.7(3) . .
N1 Cd1 O1 C1 13.6(8) . .
O3 Cd1 O1 C1 136.3(3) . .
O4 Cd1 O1 C1 -169.3(3) . .
O1 Cd1 O3 C8 110.4(2) . .
O2 Cd1 O3 C8 15.4(3) 2_756 .
N2 Cd1 O3 C8 -148.0(2) . .
N1 Cd1 O3 C8 -78.4(2) . .
O4 Cd1 O3 C8 3.5(2) . .
O1 Cd1 O4 C8 -84.3(2) . .
O2 Cd1 O4 C8 -176.8(2) 2_756 .
N2 Cd1 O4 C8 39.8(3) . .
N1 Cd1 O4 C8 95.1(2) . .
O3 Cd1 O4 C8 -3.4(2) . .
Cd1 O2 C1 O1 53.0(6) 2_756 .
Cd1 O2 C1 C2 -127.3(4) 2_756 1_655
Cd1 O1 C1 O2 6.3(6) . .
Cd1 O1 C1 C2 -173.4(2) . 1_655
C15 O5 C3 C2 166.3(3) . .
C15 O5 C3 C4 -16.1(5) . .
C7 C2 C3 O5 176.1(3) . .
C1 C2 C3 O5 -7.2(5) 1_455 .
C7 C2 C3 C4 -1.5(5) . .
C1 C2 C3 C4 175.1(3) 1_455 .
O5 C3 C4 C5 -176.6(4) . .
C2 C3 C4 C5 0.8(6) . .
C3 C4 C5 C6 0.3(7) . .
C4 C5 C6 C7 -0.6(8) . .
C3 C2 C7 C6 1.2(6) . .
C1 C2 C7 C6 -175.4(4) 1_455 .
C5 C6 C7 C2 -0.2(7) . .
Cd1 O3 C8 O4 -6.5(4) . .
Cd1 O3 C8 C9 170.7(3) . .
Cd1 O4 C8 O3 6.4(4) . .
Cd1 O4 C8 C9 -170.7(3) . .
O3 C8 C9 C14 12.5(6) . .
O4 C8 C9 C14 -170.3(4) . .
O3 C8 C9 C10 -170.7(4) . .
O4 C8 C9 C10 6.6(5) . .
C14 C9 C10 C11 -1.2(6) . .
C8 C9 C10 C11 -178.2(3) . .
C9 C10 C11 C12 1.2(6) . .
C10 C11 C12 C13 -0.5(6) . .
C10 C11 C12 C15 -178.7(3) . .
C11 C12 C13 C14 -0.2(7) . .
C15 C12 C13 C14 178.0(4) . .
C10 C9 C14 C13 0.5(6) . .
C8 C9 C14 C13 177.5(4) . .
C12 C13 C14 C9 0.2(7) . .
C3 O5 C15 C12 -72.5(4) . .
C11 C12 C15 O5 -6.7(6) . .
C13 C12 C15 O5 175.1(4) . .
C20 N1 C16 C17 -0.9(7) . .
Cd1 N1 C16 C17 -179.8(4) . .
N1 C16 C17 C18 1.6(8) . .
C16 C17 C18 C19 -1.5(8) . .
C17 C18 C19 C20 0.8(7) . .
C16 N1 C20 C19 0.1(6) . .
Cd1 N1 C20 C19 179.1(3) . .
C16 N1 C20 C21 -179.1(4) . .
Cd1 N1 C20 C21 -0.1(4) . .
C18 C19 C20 N1 -0.1(6) . .
C18 C19 C20 C21 179.0(4) . .
C25 N2 C21 C22 -0.6(5) . .
Cd1 N2 C21 C22 -171.5(3) . .
C25 N2 C21 C20 178.5(3) . .
Cd1 N2 C21 C20 7.5(4) . .
N1 C20 C21 N2 -4.9(5) . .
C19 C20 C21 N2 175.9(3) . .
N1 C20 C21 C22 174.1(3) . .
C19 C20 C21 C22 -5.0(6) . .
N2 C21 C22 C23 -0.3(6) . .
C20 C21 C22 C23 -179.3(4) . .
C21 C22 C23 C24 1.6(7) . .
C22 C23 C24 C25 -2.0(7) . .
C21 N2 C25 C24 0.1(6) . .
Cd1 N2 C25 C24 170.6(3) . .
C23 C24 C25 N2 1.1(6) . .
